data_7041211
loop_
_publ_author_name
'Lu, Guang-Zhao'
'Li, Yan'
'Jing, Yi-Ming'
'Zheng, You-Xuan'

_publ_section_title
;
 Syntheses, photoluminescence and electroluminescence of two novel
 platinum(ii) complexes.
;
_journal_issue 1
_journal_name_full 'Dalton transactions (Cambridge, England : 2003)'
_journal_page_first 150
_journal_page_last 157
_journal_paper_doi 10.1039/c6dt03991j
_journal_volume 46
_journal_year 2016
_chemical_formula_sum 'C36 H27 F3 N2 O2 P2 Pt'
_chemical_formula_weight 833.62
_chemical_properties_physical
', Air-sensitive,Moisture-sensitive,Heat-sensitive,Oxygen-sensitive,Light-sensitive,Photo-sensitive'
_space_group_crystal_system triclinic
_space_group_IT_number 2
_space_group_name_Hall '-P 1'
_space_group_name_H-M_alt 'P -1'
_symmetry_space_group_name_Hall '-P 1'
_symmetry_space_group_name_H-M 'P -1'
_atom_sites_solution_hydrogens geom
_audit_creation_method SHELXL-2014/7
_audit_update_record
;
2016-11-02 deposited with the CCDC.
2016-11-15 downloaded from the CCDC.
;
_cell_angle_alpha 77.9640(10)
_cell_angle_beta 81.1010(10)
_cell_angle_gamma 89.9710(10)
_cell_formula_units_Z 2
_cell_length_a 11.1019(7)
_cell_length_b 11.4751(8)
_cell_length_c 14.0486(9)
_cell_measurement_reflns_used 9075
_cell_measurement_temperature 293(2)
_cell_measurement_theta_max 28.27
_cell_measurement_theta_min 2.55
_cell_volume 1728.4(2)
_computing_cell_refinement 'Bruker SAINT'
_computing_data_collection 'Bruker APEX2'
_computing_data_reduction 'Bruker SAINT'
_computing_molecular_graphics 'Bruker SHELXTL'
_computing_publication_material 'Bruker SHELXTL'
_computing_structure_refinement 'SHELXL-2014/7 (Sheldrick, 2014)'
_computing_structure_solution 'SHELXS-97 (Sheldrick 2008)'
_diffrn_ambient_temperature 293(2)
_diffrn_measured_fraction_theta_full 0.996
_diffrn_measured_fraction_theta_max 0.996
_diffrn_measurement_device_type 'CCD area detector'
_diffrn_measurement_method 'phi and omega scans'
_diffrn_radiation_type MoK\a
_diffrn_radiation_wavelength 0.71073
_diffrn_reflns_av_R_equivalents 0.1554
_diffrn_reflns_av_unetI/netI 0.1013
_diffrn_reflns_Laue_measured_fraction_full 0.996
_diffrn_reflns_Laue_measured_fraction_max 0.996
_diffrn_reflns_limit_h_max 13
_diffrn_reflns_limit_h_min -12
_diffrn_reflns_limit_k_max 12
_diffrn_reflns_limit_k_min -13
_diffrn_reflns_limit_l_max 13
_diffrn_reflns_limit_l_min -16
_diffrn_reflns_number 9738
_diffrn_reflns_point_group_measured_fraction_full 0.996
_diffrn_reflns_point_group_measured_fraction_max 0.996
_diffrn_reflns_theta_full 25.009
_diffrn_reflns_theta_max 25.008
_diffrn_reflns_theta_min 1.816
_exptl_absorpt_coefficient_mu 4.202
_exptl_crystal_colour yellow
_exptl_crystal_density_diffrn 1.602
_exptl_crystal_description needle
_exptl_crystal_F_000 816
_exptl_crystal_preparation ', Luminescent'
_exptl_crystal_recrystallization_method 'Re-crystallisation from solvent: CH2Cl2'
_exptl_crystal_size_max 0.270
_exptl_crystal_size_mid 0.260
_exptl_crystal_size_min 0.220
_refine_diff_density_max 5.252
_refine_diff_density_min -3.443
_refine_diff_density_rms 0.229
_refine_ls_extinction_method none
_refine_ls_goodness_of_fit_ref 0.840
_refine_ls_hydrogen_treatment constr
_refine_ls_matrix_type full
_refine_ls_number_parameters 415
_refine_ls_number_reflns 6067
_refine_ls_number_restraints 0
_refine_ls_restrained_S_all 0.840
_refine_ls_R_factor_all 0.0587
_refine_ls_R_factor_gt 0.0572
_refine_ls_shift/su_max 0.001
_refine_ls_shift/su_mean 0.000
_refine_ls_structure_factor_coef Fsqd
_refine_ls_weighting_details 'w=1/[\s^2^(Fo^2^)+(0.1438P)^2^+0.3540P] where P=(Fo^2^+2Fc^2^)/3'
_refine_ls_weighting_scheme calc
_refine_ls_wR_factor_gt 0.1459
_refine_ls_wR_factor_ref 0.1479
_reflns_Friedel_coverage 0.000
_reflns_number_gt 5707
_reflns_number_total 6067
_reflns_threshold_expression 'I > 2\s(I)'
_cod_data_source_file c6dt03991j2.cif
_cod_data_source_block qq_sq
_cod_depositor_comments 'Adding full bibliography for 7041211--7041212.cif.'
_cod_database_code 7041211
_shelx_shelxl_version_number 2014/7
_shelx_space_group_comment
;
The symmetry employed for this shelxl refinement is uniquely defined
by the following loop, which should always be used as a source of
symmetry information in preference to the above space-group names.
They are only intended as comments.
;
_shelx_estimated_absorpt_t_min 0.397
_shelx_estimated_absorpt_t_max 0.458

loop_
_space_group_symop_operation_xyz
'x, y, z'
'-x, -y, -z'

loop_
_atom_site_label
_atom_site_type_symbol
_atom_site_fract_x
_atom_site_fract_y
_atom_site_fract_z
_atom_site_U_iso_or_equiv
_atom_site_adp_type
_atom_site_occupancy
_atom_site_site_symmetry_order
_atom_site_calc_flag
_atom_site_refinement_flags_posn
_atom_site_refinement_flags_adp
C1 C 0.8708(7) -0.1020(7) 0.1596(6) 0.0449(17) Uani 1 1 d . .
C2 C 0.7831(6) -0.0288(6) 0.1043(6) 0.0376(15) Uani 1 1 d . .
C3 C 0.7212(6) 0.0590(6) 0.1450(5) 0.0322(14) Uani 1 1 d . .
H3 H 0.7329 0.0696 0.2069 0.039 Uiso 1 1 calc R U
C4 C 0.6412(6) 0.1317(6) 0.0930(5) 0.0244(12) Uani 1 1 d . .
C5 C 0.6251(5) 0.1102(5) -0.0022(4) 0.0282(12) Uani 1 1 d . .
C6 C 0.6876(6) 0.0204(6) -0.0399(5) 0.0386(15) Uani 1 1 d . .
H6 H 0.6759 0.0068 -0.1009 0.046 Uiso 1 1 calc R U
C7 C 0.7668(7) -0.0485(7) 0.0125(6) 0.0396(17) Uani 1 1 d . .
H7 H 0.8092 -0.1078 -0.0133 0.048 Uiso 1 1 calc R U
C8 C 0.5442(6) 0.1912(6) -0.0527(5) 0.0332(14) Uani 1 1 d . .
C9 C 0.5163(6) 0.1967(7) -0.1477(5) 0.0382(15) Uani 1 1 d . .
H9 H 0.5487 0.1417 -0.1839 0.046 Uiso 1 1 calc R U
C10 C 0.4422(7) 0.2818(7) -0.1871(6) 0.0447(17) Uani 1 1 d . .
H10 H 0.4250 0.2856 -0.2504 0.054 Uiso 1 1 calc R U
C11 C 0.3923(7) 0.3628(7) -0.1324(5) 0.0453(17) Uani 1 1 d . .
H11 H 0.3408 0.4209 -0.1579 0.054 Uiso 1 1 calc R U
C12 C 0.4213(6) 0.3549(6) -0.0390(5) 0.0355(14) Uani 1 1 d . .
H12 H 0.3881 0.4093 -0.0024 0.043 Uiso 1 1 calc R U
C13 C 0.5722(6) 0.1882(6) 0.4637(5) 0.0307(13) Uani 1 1 d . .
C14 C 0.4810(7) 0.1769(8) 0.5430(6) 0.0499(19) Uani 1 1 d . .
H14 H 0.4139 0.2251 0.5386 0.060 Uiso 1 1 calc R U
C15 C 0.4873(10) 0.0938(9) 0.6307(7) 0.064(2) Uani 1 1 d . .
H15 H 0.4244 0.0869 0.6838 0.077 Uiso 1 1 calc R U
C16 C 0.5866(10) 0.0223(7) 0.6380(6) 0.058(2) Uani 1 1 d . .
H16 H 0.5923 -0.0323 0.6961 0.070 Uiso 1 1 calc R U
C17 C 0.6771(10) 0.0333(8) 0.5579(7) 0.062(2) Uani 1 1 d . .
H17 H 0.7440 -0.0152 0.5619 0.075 Uiso 1 1 calc R U
C18 C 0.6711(8) 0.1156(7) 0.4706(6) 0.0506(19) Uani 1 1 d . .
H18 H 0.7334 0.1216 0.4171 0.061 Uiso 1 1 calc R U
C19 C 0.6874(6) 0.4010(6) 0.3396(5) 0.0350(14) Uani 1 1 d . .
C20 C 0.6687(7) 0.5007(7) 0.3807(5) 0.0427(16) Uani 1 1 d . .
H20 H 0.5916 0.5152 0.4119 0.051 Uiso 1 1 calc R U
C21 C 0.7657(10) 0.5779(9) 0.3747(8) 0.063(2) Uani 1 1 d . .
H21 H 0.7532 0.6457 0.4010 0.076 Uiso 1 1 calc R U
C22 C 0.8802(9) 0.5573(10) 0.3308(9) 0.075(3) Uani 1 1 d . .
H22 H 0.9448 0.6101 0.3279 0.091 Uiso 1 1 calc R U
C23 C 0.8990(8) 0.4582(10) 0.2912(9) 0.071(3) Uani 1 1 d . .
H23 H 0.9771 0.4431 0.2625 0.085 Uiso 1 1 calc R U
C24 C 0.8030(7) 0.3803(8) 0.2934(7) 0.056(2) Uani 1 1 d . .
H24 H 0.8158 0.3147 0.2643 0.067 Uiso 1 1 calc R U
C25 C 0.2245(6) 0.2815(6) 0.3066(5) 0.0355(14) Uani 1 1 d . .
C26 C 0.2038(8) 0.2098(7) 0.2434(7) 0.055(2) Uani 1 1 d . .
H26 H 0.2559 0.2167 0.1838 0.067 Uiso 1 1 calc R U
C27 C 0.1060(10) 0.1265(9) 0.2668(9) 0.073(3) Uani 1 1 d . .
H27 H 0.0933 0.0776 0.2239 0.087 Uiso 1 1 calc R U
C28 C 0.0276(9) 0.1187(9) 0.3568(10) 0.076(3) Uani 1 1 d . .
H28 H -0.0393 0.0656 0.3727 0.091 Uiso 1 1 calc R U
C29 C 0.0482(8) 0.1883(9) 0.4214(9) 0.072(3) Uani 1 1 d . .
H29 H -0.0023 0.1803 0.4818 0.086 Uiso 1 1 calc R U
C30 C 0.1453(7) 0.2707(7) 0.3955(7) 0.053(2) Uani 1 1 d . .
H30 H 0.1578 0.3198 0.4383 0.063 Uiso 1 1 calc R U
C31 C 0.2884(6) 0.5298(6) 0.2777(5) 0.0326(14) Uani 1 1 d . .
C32 C 0.2305(6) 0.5870(7) 0.2017(5) 0.0400(15) Uani 1 1 d . .
H32 H 0.2258 0.5509 0.1489 0.048 Uiso 1 1 calc R U
C33 C 0.1793(7) 0.6972(7) 0.2021(7) 0.0517(19) Uani 1 1 d . .
H33 H 0.1443 0.7367 0.1488 0.062 Uiso 1 1 calc R U
C34 C 0.1814(7) 0.7471(7) 0.2835(7) 0.053(2) Uani 1 1 d . .
H34 H 0.1433 0.8189 0.2859 0.064 Uiso 1 1 calc R U
C35 C 0.2384(8) 0.6933(8) 0.3612(7) 0.058(2) Uani 1 1 d . .
H35 H 0.2418 0.7295 0.4141 0.069 Uiso 1 1 calc R U
C36 C 0.2914(7) 0.5822(6) 0.3584(6) 0.0425(16) Uani 1 1 d . .
H36 H 0.3287 0.5437 0.4106 0.051 Uiso 1 1 calc R U
F1 F 0.8754(7) -0.2139(5) 0.1481(6) 0.089(2) Uani 1 1 d . .
F2 F 0.8479(7) -0.1079(8) 0.2554(5) 0.111(3) Uani 1 1 d . .
F3 F 0.9846(5) -0.0595(7) 0.1329(6) 0.104(2) Uani 1 1 d . .
N1 N 0.4949(5) 0.2723(5) 0.0014(4) 0.0320(12) Uani 1 1 d . .
N2 N 0.4373(5) 0.3568(6) 0.3598(4) 0.0386(13) Uani 1 1 d . .
O1 O 0.5940(5) 0.2241(5) 0.2667(4) 0.0415(12) Uani 1 1 d . .
O2 O 0.4140(5) 0.3863(5) 0.1702(3) 0.0323(10) Uani 1 1 d . .
P1 P 0.56394(15) 0.29390(15) 0.34998(12) 0.0291(4) Uani 1 1 d . .
P2 P 0.35388(14) 0.38685(14) 0.27544(12) 0.0290(3) Uani 1 1 d . .
Pt1 Pt 0.53817(2) 0.25477(2) 0.13390(2) 0.02668(14) Uani 1 1 d . .

loop_
_atom_site_aniso_label
_atom_site_aniso_U_11
_atom_site_aniso_U_22
_atom_site_aniso_U_33
_atom_site_aniso_U_23
_atom_site_aniso_U_13
_atom_site_aniso_U_12
C1 0.041(4) 0.043(4) 0.050(4) -0.006(3) -0.010(3) 0.007(3)
C2 0.022(3) 0.037(4) 0.052(4) -0.002(3) -0.009(3) 0.005(3)
C3 0.030(3) 0.036(3) 0.030(3) -0.002(3) -0.010(3) -0.001(3)
C4 0.025(3) 0.028(3) 0.020(3) 0.002(2) -0.010(2) 0.001(2)
C5 0.026(3) 0.034(3) 0.023(3) -0.002(2) -0.005(2) -0.004(2)
C6 0.041(4) 0.044(4) 0.032(3) -0.008(3) -0.008(3) 0.003(3)
C7 0.039(4) 0.045(4) 0.037(4) -0.012(3) -0.006(3) 0.007(3)
C8 0.025(3) 0.039(4) 0.033(3) 0.000(3) -0.005(3) 0.000(3)
C9 0.039(4) 0.056(4) 0.023(3) -0.011(3) -0.013(3) 0.000(3)
C10 0.043(4) 0.055(5) 0.036(4) -0.001(3) -0.018(3) -0.004(3)
C11 0.040(4) 0.055(5) 0.035(4) 0.008(3) -0.014(3) 0.012(3)
C12 0.034(3) 0.045(4) 0.029(3) 0.000(3) -0.020(3) 0.007(3)
C13 0.033(3) 0.029(3) 0.031(3) -0.001(2) -0.016(3) -0.004(3)
C14 0.039(4) 0.066(5) 0.045(4) -0.013(4) -0.004(3) 0.015(4)
C15 0.070(6) 0.067(6) 0.045(5) 0.010(4) -0.002(4) -0.016(5)
C16 0.092(7) 0.035(4) 0.050(5) 0.004(3) -0.037(5) -0.012(4)
C17 0.089(7) 0.052(5) 0.053(5) -0.007(4) -0.039(5) 0.024(5)
C18 0.065(5) 0.043(4) 0.045(4) -0.005(3) -0.017(4) 0.016(4)
C19 0.031(3) 0.041(4) 0.030(3) 0.005(3) -0.012(3) 0.003(3)
C20 0.044(4) 0.043(4) 0.040(4) 0.001(3) -0.015(3) -0.004(3)
C21 0.069(6) 0.054(5) 0.066(6) -0.003(4) -0.021(5) -0.014(5)
C22 0.046(5) 0.074(7) 0.093(8) 0.018(6) -0.020(5) -0.031(5)
C23 0.034(4) 0.077(7) 0.089(7) 0.003(6) 0.002(5) -0.007(4)
C24 0.037(4) 0.053(5) 0.069(5) 0.000(4) -0.003(4) 0.001(4)
C25 0.032(3) 0.026(3) 0.050(4) 0.002(3) -0.023(3) 0.004(3)
C26 0.052(5) 0.046(4) 0.071(5) -0.008(4) -0.021(4) -0.006(4)
C27 0.064(6) 0.057(6) 0.102(8) -0.016(5) -0.029(6) -0.022(5)
C28 0.047(5) 0.049(5) 0.128(10) 0.006(6) -0.033(6) -0.012(4)
C29 0.042(5) 0.066(6) 0.096(8) 0.001(5) 0.003(5) 0.001(4)
C30 0.042(4) 0.045(4) 0.070(5) -0.009(4) -0.009(4) -0.003(3)
C31 0.023(3) 0.035(3) 0.039(4) -0.006(3) -0.007(3) 0.001(3)
C32 0.036(4) 0.042(4) 0.045(4) -0.009(3) -0.017(3) 0.010(3)
C33 0.045(4) 0.041(4) 0.071(5) -0.007(4) -0.022(4) 0.007(3)
C34 0.040(4) 0.035(4) 0.083(6) -0.011(4) -0.004(4) 0.002(3)
C35 0.061(5) 0.047(5) 0.069(6) -0.028(4) -0.001(4) 0.006(4)
C36 0.044(4) 0.034(4) 0.050(4) -0.006(3) -0.014(3) 0.009(3)
F1 0.107(5) 0.053(3) 0.127(5) -0.024(3) -0.077(4) 0.033(3)
F2 0.123(6) 0.148(7) 0.062(4) -0.010(4) -0.036(4) 0.091(5)
F3 0.039(3) 0.106(5) 0.157(7) 0.025(4) -0.052(4) -0.006(3)
N1 0.030(3) 0.036(3) 0.025(3) 0.006(2) -0.008(2) 0.004(2)
N2 0.031(3) 0.053(3) 0.037(3) -0.014(3) -0.016(2) 0.013(3)
O1 0.050(3) 0.048(3) 0.034(3) -0.010(2) -0.027(2) 0.027(2)
O2 0.040(3) 0.037(3) 0.023(2) -0.0028(19) -0.0187(19) 0.007(2)
P1 0.0281(8) 0.0353(8) 0.0272(8) -0.0061(7) -0.0154(6) 0.0064(7)
P2 0.0250(8) 0.0303(8) 0.0340(8) -0.0048(6) -0.0144(6) 0.0044(6)
Pt1 0.02514(18) 0.02945(19) 0.02623(19) -0.00257(12) -0.01094(12) 0.00270(11)

loop_
_atom_type_symbol
_atom_type_description
_atom_type_scat_dispersion_real
_atom_type_scat_dispersion_imag
_atom_type_scat_source
C C 0.0033 0.0016 'International Tables Vol C Tables 4.2.6.8 and 6.1.1.4'
H H 0.0000 0.0000 'International Tables Vol C Tables 4.2.6.8 and 6.1.1.4'
F F 0.0171 0.0103 'International Tables Vol C Tables 4.2.6.8 and 6.1.1.4'
N N 0.0061 0.0033 'International Tables Vol C Tables 4.2.6.8 and 6.1.1.4'
O O 0.0106 0.0060 'International Tables Vol C Tables 4.2.6.8 and 6.1.1.4'
P P 0.1023 0.0942 'International Tables Vol C Tables 4.2.6.8 and 6.1.1.4'
Pt Pt -1.7033 8.3905 'International Tables Vol C Tables 4.2.6.8 and 6.1.1.4'

loop_
_geom_angle_atom_site_label_1
_geom_angle_atom_site_label_2
_geom_angle_atom_site_label_3
_geom_angle
F1 C1 F3 105.0(7)
F1 C1 F2 106.1(7)
F3 C1 F2 104.6(8)
F1 C1 C2 114.0(7)
F3 C1 C2 112.9(7)
F2 C1 C2 113.4(6)
C7 C2 C3 121.6(7)
C7 C2 C1 119.3(6)
C3 C2 C1 119.0(7)
C2 C3 C4 120.1(6)
C2 C3 H3 120.0
C4 C3 H3 120.0
C3 C4 C5 117.6(6)
C3 C4 Pt1 128.8(5)
C5 C4 Pt1 113.4(5)
C6 C5 C4 120.6(6)
C6 C5 C8 125.1(6)
C4 C5 C8 114.3(5)
C7 C6 C5 120.4(6)
C7 C6 H6 119.8
C5 C6 H6 119.8
C2 C7 C6 119.7(6)
C2 C7 H7 120.2
C6 C7 H7 120.2
N1 C8 C9 119.6(7)
N1 C8 C5 113.0(6)
C9 C8 C5 127.4(6)
C10 C9 C8 120.6(6)
C10 C9 H9 119.7
C8 C9 H9 119.7
C9 C10 C11 119.6(7)
C9 C10 H10 120.2
C11 C10 H10 120.2
C12 C11 C10 118.4(7)
C12 C11 H11 120.8
C10 C11 H11 120.8
N1 C12 C11 123.2(7)
N1 C12 H12 118.4
C11 C12 H12 118.4
C18 C13 C14 119.1(7)
C18 C13 P1 119.6(5)
C14 C13 P1 121.3(6)
C13 C14 C15 121.1(8)
C13 C14 H14 119.5
C15 C14 H14 119.5
C16 C15 C14 119.9(8)
C16 C15 H15 120.0
C14 C15 H15 120.0
C17 C16 C15 118.6(8)
C17 C16 H16 120.7
C15 C16 H16 120.7
C16 C17 C18 121.6(9)
C16 C17 H17 119.2
C18 C17 H17 119.2
C13 C18 C17 119.7(8)
C13 C18 H18 120.1
C17 C18 H18 120.1
C20 C19 C24 119.9(7)
C20 C19 P1 120.6(5)
C24 C19 P1 119.4(6)
C21 C20 C19 119.0(8)
C21 C20 H20 120.5
C19 C20 H20 120.5
C20 C21 C22 121.5(9)
C20 C21 H21 119.2
C22 C21 H21 119.2
C23 C22 C21 119.5(9)
C23 C22 H22 120.3
C21 C22 H22 120.3
C22 C23 C24 120.7(9)
C22 C23 H23 119.7
C24 C23 H23 119.7
C19 C24 C23 119.3(9)
C19 C24 H24 120.3
C23 C24 H24 120.3
C30 C25 C26 118.7(7)
C30 C25 P2 120.8(6)
C26 C25 P2 120.5(6)
C25 C26 C27 121.5(9)
C25 C26 H26 119.3
C27 C26 H26 119.3
C28 C27 C26 118.2(9)
C28 C27 H27 120.9
C26 C27 H27 120.9
C27 C28 C29 121.0(9)
C27 C28 H28 119.5
C29 C28 H28 119.5
C28 C29 C30 119.2(10)
C28 C29 H29 120.4
C30 C29 H29 120.4
C25 C30 C29 121.4(9)
C25 C30 H30 119.3
C29 C30 H30 119.3
C36 C31 C32 119.1(6)
C36 C31 P2 120.2(6)
C32 C31 P2 120.7(5)
C33 C32 C31 121.6(7)
C33 C32 H32 119.2
C31 C32 H32 119.2
C34 C33 C32 118.6(8)
C34 C33 H33 120.7
C32 C33 H33 120.7
C35 C34 C33 121.8(7)
C35 C34 H34 119.1
C33 C34 H34 119.1
C34 C35 C36 118.5(8)
C34 C35 H35 120.8
C36 C35 H35 120.8
C31 C36 C35 120.4(8)
C31 C36 H36 119.8
C35 C36 H36 119.8
C12 N1 C8 118.6(6)
C12 N1 Pt1 125.4(5)
C8 N1 Pt1 116.1(5)
P1 N2 P2 125.2(4)
P1 O1 Pt1 128.3(3)
P2 O2 Pt1 123.2(3)
O1 P1 N2 118.0(3)
O1 P1 C13 106.0(3)
N2 P1 C13 108.8(3)
O1 P1 C19 108.5(3)
N2 P1 C19 110.2(3)
C13 P1 C19 104.4(3)
O2 P2 N2 117.3(3)
O2 P2 C31 108.6(3)
N2 P2 C31 108.8(3)
O2 P2 C25 107.9(3)
N2 P2 C25 108.6(3)
C31 P2 C25 104.9(3)
C4 Pt1 N1 82.9(3)
C4 Pt1 O1 91.5(2)
N1 Pt1 O1 174.31(18)
C4 Pt1 O2 174.7(2)
N1 Pt1 O2 92.6(2)
O1 Pt1 O2 93.11(19)

loop_
_geom_bond_atom_site_label_1
_geom_bond_atom_site_label_2
_geom_bond_distance
C1 F1 1.327(9)
C1 F3 1.323(10)
C1 F2 1.317(10)
C1 C2 1.489(10)
C2 C7 1.393(11)
C2 C3 1.391(10)
C3 C4 1.402(9)
C3 H3 0.9300
C4 C5 1.446(8)
C4 Pt1 1.941(6)
C5 C6 1.392(9)
C5 C8 1.447(10)
C6 C7 1.377(11)
C6 H6 0.9300
C7 H7 0.9300
C8 N1 1.382(9)
C8 C9 1.405(10)
C9 C10 1.361(11)
C9 H9 0.9300
C10 C11 1.388(11)
C10 H10 0.9300
C11 C12 1.383(10)
C11 H11 0.9300
C12 N1 1.344(9)
C12 H12 0.9300
C13 C18 1.381(11)
C13 C14 1.368(10)
C13 P1 1.808(7)
C14 C15 1.403(13)
C14 H14 0.9300
C15 C16 1.378(14)
C15 H15 0.9300
C16 C17 1.373(14)
C16 H16 0.9300
C17 C18 1.393(12)
C17 H17 0.9300
C18 H18 0.9300
C19 C20 1.387(10)
C19 C24 1.390(10)
C19 P1 1.810(7)
C20 C21 1.376(12)
C20 H20 0.9300
C21 C22 1.368(15)
C21 H21 0.9300
C22 C23 1.368(16)
C22 H22 0.9300
C23 C24 1.384(14)
C23 H23 0.9300
C24 H24 0.9300
C25 C30 1.394(11)
C25 C26 1.373(11)
C25 P2 1.817(7)
C26 C27 1.400(12)
C26 H26 0.9300
C27 C28 1.406(16)
C27 H27 0.9300
C28 C29 1.371(17)
C28 H28 0.9300
C29 C30 1.388(13)
C29 H29 0.9300
C30 H30 0.9300
C31 C36 1.394(10)
C31 C32 1.379(11)
C31 P2 1.798(7)
C32 C33 1.387(11)
C32 H32 0.9300
C33 C34 1.385(13)
C33 H33 0.9300
C34 C35 1.380(14)
C34 H34 0.9300
C35 C36 1.409(11)
C35 H35 0.9300
C36 H36 0.9300
N1 Pt1 1.964(6)
N2 P1 1.580(6)
N2 P2 1.597(6)
O1 P1 1.546(5)
O1 Pt1 2.019(5)
O2 P2 1.526(5)
O2 Pt1 2.131(5)

loop_
_geom_torsion_atom_site_label_1
_geom_torsion_atom_site_label_2
_geom_torsion_atom_site_label_3
_geom_torsion_atom_site_label_4
_geom_torsion
F1 C1 C2 C7 -35.2(10)
F3 C1 C2 C7 84.5(10)
F2 C1 C2 C7 -156.7(8)
F1 C1 C2 C3 146.0(7)
F3 C1 C2 C3 -94.3(9)
F2 C1 C2 C3 24.5(11)
C7 C2 C3 C4 -0.9(10)
C1 C2 C3 C4 177.9(6)
C2 C3 C4 C5 0.9(9)
C2 C3 C4 Pt1 176.8(5)
C3 C4 C5 C6 -0.1(9)
Pt1 C4 C5 C6 -176.7(5)
C3 C4 C5 C8 -178.1(6)
Pt1 C4 C5 C8 5.4(7)
C4 C5 C6 C7 -0.7(10)
C8 C5 C6 C7 177.0(7)
C3 C2 C7 C6 0.0(11)
C1 C2 C7 C6 -178.8(7)
C5 C6 C7 C2 0.7(11)
C6 C5 C8 N1 -179.5(6)
C4 C5 C8 N1 -1.7(8)
C6 C5 C8 C9 -1.6(11)
C4 C5 C8 C9 176.3(6)
N1 C8 C9 C10 0.7(10)
C5 C8 C9 C10 -177.1(7)
C8 C9 C10 C11 -0.9(11)
C9 C10 C11 C12 0.7(12)
C10 C11 C12 N1 -0.2(12)
C18 C13 C14 C15 0.5(12)
P1 C13 C14 C15 179.3(7)
C13 C14 C15 C16 0.3(14)
C14 C15 C16 C17 -0.9(14)
C15 C16 C17 C18 0.8(14)
C14 C13 C18 C17 -0.7(12)
P1 C13 C18 C17 -179.4(7)
C16 C17 C18 C13 0.0(14)
C24 C19 C20 C21 0.1(11)
P1 C19 C20 C21 177.6(7)
C19 C20 C21 C22 -1.2(14)
C20 C21 C22 C23 0.5(17)
C21 C22 C23 C24 1.3(18)
C20 C19 C24 C23 1.6(13)
P1 C19 C24 C23 -175.8(8)
C22 C23 C24 C19 -2.4(16)
C30 C25 C26 C27 -0.4(13)
P2 C25 C26 C27 178.8(8)
C25 C26 C27 C28 0.9(15)
C26 C27 C28 C29 -1.9(16)
C27 C28 C29 C30 2.5(16)
C26 C25 C30 C29 1.0(12)
P2 C25 C30 C29 -178.2(7)
C28 C29 C30 C25 -2.1(15)
C36 C31 C32 C33 2.3(11)
P2 C31 C32 C33 179.9(6)
C31 C32 C33 C34 -3.3(12)
C32 C33 C34 C35 3.5(12)
C33 C34 C35 C36 -2.5(13)
C32 C31 C36 C35 -1.3(11)
P2 C31 C36 C35 -178.9(6)
C34 C35 C36 C31 1.4(12)
C11 C12 N1 C8 0.0(11)
C11 C12 N1 Pt1 -179.2(6)
C9 C8 N1 C12 -0.2(10)
C5 C8 N1 C12 177.9(6)
C9 C8 N1 Pt1 179.1(5)
C5 C8 N1 Pt1 -2.8(7)
Pt1 O1 P1 N2 29.9(6)
Pt1 O1 P1 C13 152.0(4)
Pt1 O1 P1 C19 -96.3(5)
P2 N2 P1 O1 -18.5(6)
P2 N2 P1 C13 -139.2(4)
P2 N2 P1 C19 106.9(5)
C18 C13 P1 O1 47.5(7)
C14 C13 P1 O1 -131.3(6)
C18 C13 P1 N2 175.3(6)
C14 C13 P1 N2 -3.4(7)
C18 C13 P1 C19 -67.1(7)
C14 C13 P1 C19 114.2(6)
C20 C19 P1 O1 158.0(6)
C24 C19 P1 O1 -24.6(7)
C20 C19 P1 N2 27.4(7)
C24 C19 P1 N2 -155.1(6)
C20 C19 P1 C13 -89.3(6)
C24 C19 P1 C13 88.2(7)
Pt1 O2 P2 N2 41.7(5)
Pt1 O2 P2 C31 165.6(3)
Pt1 O2 P2 C25 -81.2(4)
P1 N2 P2 O2 -17.3(6)
P1 N2 P2 C31 -141.1(4)
P1 N2 P2 C25 105.2(5)
C36 C31 P2 O2 -143.0(6)
C32 C31 P2 O2 39.4(6)
C36 C31 P2 N2 -14.2(7)
C32 C31 P2 N2 168.2(6)
C36 C31 P2 C25 101.8(6)
C32 C31 P2 C25 -75.8(6)
C30 C25 P2 O2 -174.2(6)
C26 C25 P2 O2 6.6(7)
C30 C25 P2 N2 57.7(6)
C26 C25 P2 N2 -121.5(6)
C30 C25 P2 C31 -58.5(7)
C26 C25 P2 C31 122.3(6)
